data_2239894
loop_
_publ_author_name
'Muthuselvi, C.'
'Mala, N.'
'Srinivasan, N.'
'Pandiarajan, S.'
'Krishnakumar, R. V.'

_publ_section_title
;
 Crystal structure of 4-sulfamoylanilinium dihydrogen phosphate
;
_journal_coeditor_code HB7251
_journal_issue 9
_journal_name_full 'Acta Crystallographica Section E'
_journal_page_first o997
_journal_page_last o998
_journal_paper_doi 10.1107/S1600536814017462
_journal_volume 70
_journal_year 2014
_chemical_formula_iupac 'C6 H9 N2 O2 S +, H2 O4 P -'
_chemical_formula_moiety 'C6 H9 N2 O2 S +, H2 O4 P -'
_chemical_formula_sum 'C6 H11 N2 O6 P S'
_chemical_formula_weight 270.20
_chemical_name_systematic
;
4-Sulfamoylanilinium dihydrogen phosphate
;
_space_group_crystal_system monoclinic
_space_group_IT_number 7
_space_group_name_Hall 'P -2yc'
_space_group_name_H-M_alt 'P 1 c 1'
_symmetry_space_group_name_Hall 'P -2yc'
_symmetry_space_group_name_H-M 'P 1 c 1'
_atom_sites_solution_hydrogens mixed
_audit_creation_method SHELXL-2013
_cell_angle_alpha 90
_cell_angle_beta 101.067(2)
_cell_angle_gamma 90
_cell_formula_units_Z 2
_cell_length_a 4.8041(7)
_cell_length_b 10.8564(15)
_cell_length_c 10.3862(15)
_cell_measurement_temperature 294(2)
_cell_volume 531.62(13)
_computing_cell_refinement 'SAINT (Bruker, 2001)'
_computing_data_collection 'SMART (Bruker, 2001)'
_computing_data_reduction 'SAINT (Bruker, 2001)'
_computing_molecular_graphics 'PLATON (Spek, 2009)'
_computing_publication_material 'SHELXL2013 (Sheldrick, 2008)'
_computing_structure_refinement 'SHELXL2013 (Sheldrick, 2008)'
_computing_structure_solution 'SHELXS86 (Sheldrick, 2008)'
_diffrn_ambient_temperature 294(2)
_diffrn_measured_fraction_theta_full 1.000
_diffrn_measured_fraction_theta_max 0.976
_diffrn_measurement_device_type 'Bruker SMART APEX CCD'
_diffrn_measurement_method '\f and \w scans'
_diffrn_radiation_type MoK\a
_diffrn_radiation_wavelength 0.71073
_diffrn_reflns_av_R_equivalents 0.0181
_diffrn_reflns_limit_h_max 6
_diffrn_reflns_limit_h_min -6
_diffrn_reflns_limit_k_max 14
_diffrn_reflns_limit_k_min -14
_diffrn_reflns_limit_l_max 13
_diffrn_reflns_limit_l_min -13
_diffrn_reflns_number 6033
_diffrn_reflns_theta_full 25.242
_diffrn_reflns_theta_max 28.277
_diffrn_reflns_theta_min 1.876
_exptl_absorpt_coefficient_mu 0.471
_exptl_absorpt_correction_T_max 0.99
_exptl_absorpt_correction_T_min 0.94
_exptl_absorpt_correction_type multi-scan
_exptl_absorpt_process_details '(SADABS; Bruker, 2001)'
_exptl_crystal_colour colourless
_exptl_crystal_density_diffrn 1.688
_exptl_crystal_description needle
_exptl_crystal_F_000 280
_exptl_crystal_size_max 0.28
_exptl_crystal_size_mid 0.18
_exptl_crystal_size_min 0.10
_refine_diff_density_max 0.202
_refine_diff_density_min -0.220
_refine_ls_abs_structure_details
;
Flack <i>x</i> determined using 1209 quotients
[(<i>I</i>^+^)-(<i>I</i>^-^)]/[(<i>I</i>^+^)+(<i>I</i>^-^)]
(Parsons & Flack, 2004)
;
_refine_ls_abs_structure_Flack 0.069(16)
_refine_ls_extinction_coef 0.099(8)
_refine_ls_extinction_expression Fc^*^=kFc[1+0.001xFc^2^\l^3^/sin(2\q)]^-1/4^
_refine_ls_extinction_method 'SHELXL2013 (Sheldrick, 2013)'
_refine_ls_goodness_of_fit_ref 1.063
_refine_ls_hydrogen_treatment mixed
_refine_ls_matrix_type full
_refine_ls_number_parameters 174
_refine_ls_number_reflns 2512
_refine_ls_number_restraints 4
_refine_ls_restrained_S_all 1.063
_refine_ls_R_factor_all 0.0211
_refine_ls_R_factor_gt 0.0210
_refine_ls_shift/su_max 0.000
_refine_ls_shift/su_mean 0.000
_refine_ls_structure_factor_coef Fsqd
_refine_ls_weighting_details 'w=1/[\s^2^(Fo^2^)+(0.0415P)^2^+0.0212P] where P=(Fo^2^+2Fc^2^)/3'
_refine_ls_weighting_scheme calc
_refine_ls_wR_factor_gt 0.0553
_refine_ls_wR_factor_ref 0.0554
_reflns_number_gt 2502
_reflns_number_total 2512
_reflns_threshold_expression I>2\s(I)
_cod_data_source_file hb7251sup1.cif
_cod_data_source_block I
_cod_database_code 2239894
_cod_database_fobs_code 2239894
_shelx_space_group_comment
;
The symmetry employed for this shelxl refinement is uniquely defined
by the following loop, which should always be used as a source of
symmetry information in preference to the above space-group names.
They are only intended as comments.
;
_shelx_estimated_absorpt_t_min 0.879
_shelx_estimated_absorpt_t_max 0.954
_shelxl_version_number .2013

loop_
_space_group_symop_operation_xyz
'x, y, z'
'x, -y, z+1/2'

loop_
_atom_site_type_symbol
_atom_site_label
_atom_site_fract_x
_atom_site_fract_y
_atom_site_fract_z
_atom_site_U_iso_or_equiv
_atom_site_adp_type
_atom_site_calc_flag
_atom_site_occupancy
C C1 0.8098(4) 0.14923(16) 0.09044(19) 0.0265(3) Uani d 1
C C2 1.0153(5) 0.1497(2) 0.2035(2) 0.0365(5) Uani d 1
H H2 1.1473 0.0862 0.2199 0.044 Uiso calc 1
C C3 1.0231(5) 0.2455(2) 0.2922(2) 0.0364(5) Uani d 1
H H3 1.1623 0.2475 0.3680 0.044 Uiso calc 1
C C4 0.8220(4) 0.33816(17) 0.26728(19) 0.0271(4) Uani d 1
C C5 0.6183(5) 0.3379(2) 0.1532(2) 0.0381(5) Uani d 1
H H5 0.4862 0.4013 0.1368 0.046 Uiso calc 1
C C6 0.6116(5) 0.2433(2) 0.0639(2) 0.0379(5) Uani d 1
H H6 0.4759 0.2426 -0.0132 0.046 Uiso calc 1
N N1 0.7938(4) 0.04600(14) -0.00122(17) 0.0271(3) Uani d 1
N N2 0.9589(4) 0.57959(17) 0.3299(2) 0.0352(4) Uani d 1
O O6 0.3160(3) 0.08705(13) 0.55239(13) 0.0288(3) Uani d 1
O O5 0.7279(3) 0.12348(14) 0.74157(13) 0.0298(3) Uani d 1
O O3 0.4839(5) 0.30112(15) 0.62757(19) 0.0504(5) Uani d 1
O O4 0.2474(3) 0.1676(2) 0.77341(17) 0.0506(5) Uani d 1
O O1 1.0051(4) 0.42220(15) 0.50222(15) 0.0364(3) Uani d 1
O O2 0.5320(3) 0.48636(17) 0.38326(17) 0.0400(4) Uani d 1
P P1 0.44104(7) 0.16369(4) 0.66908(4) 0.02196(12) Uani d 1
S S1 0.82319(8) 0.45858(4) 0.38175(5) 0.02634(13) Uani d 1
H H1A 0.760(7) 0.072(3) -0.082(3) 0.039(7) Uiso d 1
H H1B 0.639(8) 0.001(3) 0.006(3) 0.046(8) Uiso d 1
H H1C 0.946(8) 0.003(3) 0.018(3) 0.046(8) Uiso d 1
H H2A 0.855(8) 0.611(3) 0.261(3) 0.050(9) Uiso d 1
H H2B 1.143(8) 0.578(3) 0.333(3) 0.042(8) Uiso d 1
H H3A 0.343(6) 0.334(3) 0.594(4) 0.052(10) Uiso d 1
H H4A 0.083(6) 0.164(4) 0.742(4) 0.080(14) Uiso d 1

loop_
_atom_site_aniso_label
_atom_site_aniso_U_11
_atom_site_aniso_U_22
_atom_site_aniso_U_33
_atom_site_aniso_U_12
_atom_site_aniso_U_13
_atom_site_aniso_U_23
C1 0.0272(8) 0.0273(8) 0.0245(8) -0.0007(7) 0.0037(7) 0.0024(6)
C2 0.0368(11) 0.0306(9) 0.0372(10) 0.0102(8) -0.0053(9) -0.0037(8)
C3 0.0362(11) 0.0335(10) 0.0336(10) 0.0084(8) -0.0084(8) -0.0030(8)
C4 0.0288(9) 0.0255(8) 0.0270(8) 0.0011(6) 0.0052(7) 0.0007(6)
C5 0.0395(11) 0.0363(10) 0.0344(10) 0.0145(8) -0.0036(9) 0.0009(8)
C6 0.0402(11) 0.0400(11) 0.0288(9) 0.0105(8) -0.0053(7) -0.0011(8)
N1 0.0287(8) 0.0275(7) 0.0243(7) -0.0007(6) 0.0035(6) 0.0016(6)
N2 0.0310(9) 0.0275(8) 0.0462(10) 0.0021(7) 0.0050(7) 0.0048(7)
O6 0.0273(6) 0.0314(7) 0.0262(6) -0.0009(5) 0.0014(5) -0.0035(5)
O5 0.0189(6) 0.0402(8) 0.0290(6) 0.0020(5) 0.0017(5) 0.0063(6)
O3 0.0514(10) 0.0261(7) 0.0608(11) -0.0079(7) -0.0212(8) 0.0091(7)
O4 0.0195(7) 0.0980(15) 0.0357(9) -0.0113(7) 0.0086(6) -0.0243(8)
O1 0.0389(8) 0.0414(8) 0.0276(6) 0.0079(7) 0.0031(6) 0.0013(6)
O2 0.0250(7) 0.0473(8) 0.0492(9) 0.0050(6) 0.0107(6) -0.0059(7)
P1 0.01703(19) 0.0251(2) 0.0230(2) -0.00087(15) 0.00186(14) -0.00013(15)
S1 0.0230(2) 0.0275(2) 0.0287(2) 0.00361(16) 0.00527(14) 0.00025(15)

loop_
_atom_type_symbol
_atom_type_description
_atom_type_scat_dispersion_real
_atom_type_scat_dispersion_imag
_atom_type_scat_source
C C 0.0033 0.0016 'International Tables Vol C Tables 4.2.6.8 and 6.1.1.4'
H H 0.0000 0.0000 'International Tables Vol C Tables 4.2.6.8 and 6.1.1.4'
N N 0.0061 0.0033 'International Tables Vol C Tables 4.2.6.8 and 6.1.1.4'
O O 0.0106 0.0060 'International Tables Vol C Tables 4.2.6.8 and 6.1.1.4'
P P 0.1023 0.0942 'International Tables Vol C Tables 4.2.6.8 and 6.1.1.4'
S S 0.1246 0.1234 'International Tables Vol C Tables 4.2.6.8 and 6.1.1.4'

loop_
_geom_angle_atom_site_label_1
_geom_angle_atom_site_label_2
_geom_angle_atom_site_label_3
_geom_angle
C2 C1 C6 121.19(18)
C2 C1 N1 119.70(18)
C6 C1 N1 119.08(18)
C1 C2 C3 119.45(19)
C1 C2 H2 120.3
C3 C2 H2 120.3
C4 C3 C2 119.49(19)
C4 C3 H3 120.3
C2 C3 H3 120.3
C3 C4 C5 120.79(18)
C3 C4 S1 120.00(16)
C5 C4 S1 119.21(15)
C6 C5 C4 119.90(19)
C6 C5 H5 120.0
C4 C5 H5 120.0
C5 C6 C1 119.15(19)
C5 C6 H6 120.4
C1 C6 H6 120.4
C1 N1 H1A 110.5(19)
C1 N1 H1B 108(2)
H1A N1 H1B 105(3)
C1 N1 H1C 109(2)
H1A N1 H1C 113(3)
H1B N1 H1C 111(3)
S1 N2 H2A 113(2)
S1 N2 H2B 116(2)
H2A N2 H2B 117(3)
P1 O3 H3A 114(3)
P1 O4 H4A 113(3)
O6 P1 O5 115.53(9)
O6 P1 O4 112.17(9)
O5 P1 O4 105.78(9)
O6 P1 O3 110.94(9)
O5 P1 O3 104.87(10)
O4 P1 O3 106.92(13)
O2 S1 O1 118.66(10)
O2 S1 N2 106.94(11)
O1 S1 N2 107.39(11)
O2 S1 C4 106.61(10)
O1 S1 C4 107.79(10)
N2 S1 C4 109.21(10)

loop_
_geom_bond_atom_site_label_1
_geom_bond_atom_site_label_2
_geom_bond_distance
C1 C2 1.381(3)
C1 C6 1.387(3)
C1 N1 1.463(2)
C2 C3 1.386(3)
C2 H2 0.9300
C3 C4 1.384(3)
C3 H3 0.9300
C4 C5 1.384(3)
C4 S1 1.7665(19)
C5 C6 1.380(3)
C5 H5 0.9300
C6 H6 0.9300
N1 H1A 0.87(3)
N1 H1B 0.90(4)
N1 H1C 0.86(4)
N2 S1 1.6048(19)
N2 H2A 0.86(3)
N2 H2B 0.88(4)
O6 P1 1.4975(14)
O5 P1 1.5027(13)
O3 P1 1.5774(17)
O3 H3A 0.78(2)
O4 P1 1.5583(16)
O4 H4A 0.80(3)
O1 S1 1.4371(16)
O2 S1 1.4339(15)

loop_
_geom_hbond_atom_site_label_D
_geom_hbond_atom_site_label_H
_geom_hbond_atom_site_label_A
_geom_hbond_site_symmetry_A
_geom_hbond_distance_DH
_geom_hbond_distance_HA
_geom_hbond_distance_DA
_geom_hbond_angle_DHA
N1 H1A O5 1_554 0.87(3) 1.89(3) 2.760(2) 174(3)
N1 H1B O6 2_554 0.90(4) 1.96(4) 2.856(2) 170(3)
N1 H1C O6 2_654 0.86(4) 2.00(4) 2.855(2) 175(3)
N2 H2A O3 2_564 0.86(3) 2.25(4) 3.076(3) 161(3)
N2 H2B O2 1_655 0.88(4) 2.10(4) 2.886(3) 149(3)
O3 H3A O1 1_455 0.78(2) 1.97(2) 2.750(3) 176(4)
O4 H4A O5 1_455 0.80(3) 1.76(3) 2.500(2) 154(5)
C3 H3 O6 1_655 0.93 2.59 3.283(3) 132
C6 H6 O4 1_554 0.93 2.42 3.288(3) 156

loop_
_geom_torsion_atom_site_label_1
_geom_torsion_atom_site_label_2
_geom_torsion_atom_site_label_3
_geom_torsion_atom_site_label_4
_geom_torsion
C6 C1 C2 C3 0.3(4)
N1 C1 C2 C3 -177.7(2)
C1 C2 C3 C4 1.0(4)
C2 C3 C4 C5 -1.7(4)
C2 C3 C4 S1 178.21(19)
C3 C4 C5 C6 1.1(4)
S1 C4 C5 C6 -178.88(19)
C4 C5 C6 C1 0.3(4)
C2 C1 C6 C5 -0.9(3)
N1 C1 C6 C5 177.0(2)
C3 C4 S1 O2 -142.11(19)
C5 C4 S1 O2 37.8(2)
C3 C4 S1 O1 -13.7(2)
C5 C4 S1 O1 166.24(18)
C3 C4 S1 N2 102.68(19)
C5 C4 S1 N2 -77.4(2)
